data_7009044
loop_
_publ_author_name
'Gomes, L\'igia'
'Pereira, Eul\'alia'
'de Castro, Baltazar'

_publ_section_title
;
 Nickel(II) complexes with N2OS and N2S2 co-ordination spheres:
 reduction and spectroscopic study of the corresponding Ni(I) complexes
;
_journal_issue 8
_journal_name_full 'Journal of the Chemical Society, Dalton Transactions'
_journal_page_first 1373
_journal_paper_doi 10.1039/a908330h
_journal_year 2000
_chemical_formula_sum 'C17 H14 Cl2 N2 Ni O S'
_chemical_formula_weight 423.95
_chemical_name_systematic
; 
 2-{[1,2-ethanediyilbis(nitrilomethyllidyne)]-2'dichlorophenolate)
benzenethiolate}nickel(II) 
;
_space_group_IT_number 19
_symmetry_cell_setting orthorhombic
_symmetry_space_group_name_Hall 'P 2ac 2ab'
_symmetry_space_group_name_H-M 'P 21 21 21'
_atom_sites_solution_hydrogens geom
_atom_sites_solution_primary direct
_atom_sites_solution_secondary difmap
_audit_creation_method SHELXL
_cell_angle_alpha 90.00
_cell_angle_beta 90.00
_cell_angle_gamma 90.00
_cell_formula_units_Z 4
_cell_length_a 7.511(2)
_cell_length_b 11.616(4)
_cell_length_c 19.228(6)
_cell_measurement_reflns_used 378
_cell_measurement_temperature 203(2)
_cell_measurement_theta_max 56.3
_cell_measurement_theta_min 9.5
_cell_volume 1677.6(9)
_computing_cell_refinement 'Stoe Expose'
_computing_data_collection 'Stoe Expose'
_computing_data_reduction 'Stoe - Integrate'
_computing_molecular_graphics Ortep
_computing_publication_material SHELXL-93
_computing_structure_refinement 'SHELXL-92 (Sheldrick, 1993)'
_computing_structure_solution 'SHELXS-86 (Sheldrick, 1990)'
_diffrn_ambient_temperature 203(2)
_diffrn_measurement_device Stoe-IPDS
_diffrn_radiation_monochromator graphite
_diffrn_radiation_source 'fine-focus sealed tube'
_diffrn_radiation_type MoKa
_diffrn_radiation_wavelength 0.71069
_diffrn_reflns_av_R_equivalents 0.1252
_diffrn_reflns_av_sigmaI/netI 0.0922
_diffrn_reflns_limit_h_max 8
_diffrn_reflns_limit_h_min -9
_diffrn_reflns_limit_k_max 15
_diffrn_reflns_limit_k_min -14
_diffrn_reflns_limit_l_max 25
_diffrn_reflns_limit_l_min -25
_diffrn_reflns_number 12282
_diffrn_reflns_theta_max 28.07
_diffrn_reflns_theta_min 5.04
_exptl_absorpt_coefficient_mu 1.576
_exptl_absorpt_correction_type none
_exptl_crystal_colour 'Dark orange '
_exptl_crystal_density_diffrn 1.679
_exptl_crystal_description 'Transparent needles '
_exptl_crystal_F_000 864
_exptl_crystal_size_max 0.4
_exptl_crystal_size_mid 0.1
_exptl_crystal_size_min 0.1
_refine_diff_density_max .893
_refine_diff_density_min -.750
_refine_diff_density_rms .159
_refine_ls_abs_structure_details 'Flack H D (1983), Acta Cryst. A39, 876-881'
_refine_ls_abs_structure_Flack -0.01(3)
_refine_ls_extinction_coef 0.013(3)
_refine_ls_extinction_expression Fc^*^=kFc[1+0.001xFc^2^l^3^/sin(2q)]^-1/4^
_refine_ls_extinction_method SHELXL
_refine_ls_goodness_of_fit_all 1.034
_refine_ls_goodness_of_fit_obs 1.057
_refine_ls_hydrogen_treatment refxyz
_refine_ls_matrix_type full
_refine_ls_number_parameters 218
_refine_ls_number_reflns 3706
_refine_ls_number_restraints 0
_refine_ls_restrained_S_all 1.107
_refine_ls_restrained_S_obs 1.057
_refine_ls_R_factor_all 0.1109
_refine_ls_R_factor_obs 0.0656
_refine_ls_shift/esd_max 0.000
_refine_ls_shift/esd_mean 0.000
_refine_ls_structure_factor_coef Fsqd
_refine_ls_weighting_details 'w=1/[s^2^(Fo^2^)+( 0.1064P)^2^+0.0000P] where P=(Fo^2^+2Fc^2^)/3'
_refine_ls_weighting_scheme calc
_refine_ls_wR_factor_all 0.2009
_refine_ls_wR_factor_obs 0.1562
_reflns_number_observed 2699
_reflns_number_total 4011
_reflns_observed_criterion >2sigma(I)
_cod_data_source_file a908330h.txt
_cod_data_source_block l3
_cod_depositor_comments
;
The following automatic conversions were performed:
'_symmetry_cell_setting' value 'Orthorhombic' changed to 'orthorhombic'
according to '/home/saulius/struct/CIF-dictionaries/cif_core.dic'
dictionary named 'cif_core.dic' version 2.4.1 from 2010-06-29.

Automatic conversion script
Id: cif_fix_enum 1527 2010-12-29 10:47:43Z saulius 

The following automatic conversions were performed:

'_refine_ls_weighting_scheme' value 'calc w=1/[s^2^(Fo^2^)+(
0.1064P)^2^+0.0000P] where P=(Fo^2^+2Fc^2^)/3' was changed to 'calc'.
New tag '_refine_ls_weighting_details' was created. The value of the
new tag was set to 'w=1/[s^2^(Fo^2^)+( 0.1064P)^2^+0.0000P] where
P=(Fo^2^+2Fc^2^)/3'.

Automatic conversion script
Id: cif_fix_values 3143 2015-03-26 13:38:13Z robertas 
;
_cod_original_sg_symbol_H-M P2(1)2(1)2(1)
_cod_database_code 7009044

loop_
_symmetry_equiv_pos_as_xyz
'x, y, z'
'-x+1/2, -y, z+1/2'
'x+1/2, -y+1/2, -z'
'-x, y+1/2, -z+1/2'

loop_
_atom_site_aniso_label
_atom_site_aniso_U_11
_atom_site_aniso_U_22
_atom_site_aniso_U_33
_atom_site_aniso_U_23
_atom_site_aniso_U_13
_atom_site_aniso_U_12
Ni1 0.0331(4) 0.0284(4) 0.0335(4) -0.0024(4) 0.0014(4) 0.0002(3)
S1 0.0428(8) 0.0336(9) 0.0348(9) -0.0028(7) -0.0020(6) 0.0034(8)
N1 0.032(3) 0.023(3) 0.049(3) -0.005(3) -0.001(2) -0.002(2)
N2 0.032(3) 0.041(3) 0.032(3) -0.002(3) -0.001(3) 0.002(2)
O1 0.040(2) 0.042(3) 0.033(2) 0.000(3) 0.006(2) 0.000(2)
C1 0.035(3) 0.041(4) 0.035(4) -0.006(3) -0.003(3) -0.005(3)
C2 0.044(4) 0.043(4) 0.038(4) -0.007(3) -0.006(3) 0.004(3)
C3 0.054(5) 0.057(5) 0.038(4) 0.005(4) -0.007(4) 0.004(4)
C4 0.046(4) 0.043(4) 0.051(5) 0.014(3) -0.004(4) 0.000(4)
C5 0.046(4) 0.040(4) 0.041(4) -0.002(3) 0.005(3) -0.003(3)
C6 0.028(3) 0.039(4) 0.040(4) -0.002(3) 0.001(3) -0.002(3)
C7 0.031(3) 0.043(4) 0.045(4) -0.011(3) -0.001(3) -0.002(3)
C8 0.031(3) 0.040(4) 0.035(4) -0.004(3) -0.004(3) -0.001(3)
C9 0.044(4) 0.035(4) 0.041(4) -0.006(3) 0.010(3) -0.007(3)
C10 0.039(4) 0.029(4) 0.040(4) -0.006(3) 0.005(3) 0.003(3)
C11 0.034(3) 0.034(4) 0.034(4) -0.003(3) -0.003(3) 0.002(3)
C12 0.035(3) 0.033(4) 0.029(4) -0.004(3) 0.002(3) 0.006(3)
C13 0.040(4) 0.032(4) 0.033(4) -0.005(3) -0.004(3) 0.003(3)
C14 0.042(4) 0.033(4) 0.035(4) -0.004(3) -0.005(3) 0.002(3)
C15 0.038(3) 0.031(4) 0.042(4) -0.002(3) -0.004(3) 0.004(3)
C16 0.037(3) 0.031(3) 0.036(3) -0.002(3) 0.002(3) 0.001(3)
C17 0.031(3) 0.031(3) 0.040(4) -0.001(3) 0.004(3) -0.008(3)
Cl1 0.0532(10) 0.0334(9) 0.0468(10) -0.0056(8) 0.0102(9) 0.0028(8)
Cl2 0.0639(10) 0.0372(10) 0.0424(9) 0.0053(8) 0.0006(8) -0.0047(10)

loop_
_atom_site_label
_atom_site_type_symbol
_atom_site_fract_x
_atom_site_fract_y
_atom_site_fract_z
_atom_site_U_iso_or_equiv
_atom_site_thermal_displace_type
_atom_site_occupancy
_atom_site_calc_flag
_atom_site_refinement_flags
_atom_site_disorder_group
Ni1 Ni -0.09725(10) -0.27354(7) -0.50246(5) 0.0317(2) Uani 1 d . .
S1 S -0.0664(2) -0.2591(2) -0.39082(9) 0.0371(4) Uani 1 d . .
N1 N -0.0349(7) -0.2716(5) -0.5987(3) 0.0350(13) Uani 1 d . .
N2 N -0.1318(7) -0.4330(5) -0.5035(3) 0.0350(12) Uani 1 d . .
O1 O -0.1292(6) -0.1157(4) -0.4981(2) 0.0384(10) Uani 1 d . .
C1 C -0.0035(10) -0.3906(7) -0.3545(4) 0.037(2) Uani 1 d . .
C2 C 0.0589(10) -0.3900(7) -0.2857(4) 0.042(2) Uani 1 d . .
H2 H 0.0676(10) -0.3195(7) -0.2620(4) 0.050 Uiso 1 calc R .
C3 C 0.1076(11) -0.4887(8) -0.2522(4) 0.050(2) Uani 1 d . .
H3 H 0.1439(11) -0.4856(8) -0.2055(4) 0.060 Uiso 1 calc R .
C4 C 0.1036(11) -0.5947(7) -0.2871(4) 0.047(2) Uani 1 d . .
H4 H 0.1454(11) -0.6624(7) -0.2658(4) 0.056 Uiso 1 calc R .
C5 C 0.0359(10) -0.5958(7) -0.3540(4) 0.042(2) Uani 1 d . .
H5 H 0.0241(10) -0.6670(7) -0.3767(4) 0.051 Uiso 1 calc R .
C6 C -0.0155(9) -0.4967(6) -0.3891(4) 0.036(2) Uani 1 d . .
C7 C -0.0950(10) -0.5117(7) -0.4576(4) 0.040(2) Uani 1 d . .
H7 H -0.1231(10) -0.5877(7) -0.4701(4) 0.047 Uiso 1 calc R .
C8 C -0.2349(9) -0.4727(7) -0.5643(3) 0.036(2) Uani 1 d . .
H8A H -0.3422(9) -0.4252(7) -0.5686(3) 0.043 Uiso 1 calc R .
H8B H -0.2731(9) -0.5522(7) -0.5562(3) 0.043 Uiso 1 calc R .
C9 C -0.1322(10) -0.4676(7) -0.6326(4) 0.040(2) Uani 1 d . .
H9A H -0.2138(10) -0.4459(7) -0.6702(4) 0.048 Uiso 1 calc R .
H9B H -0.0850(10) -0.5443(7) -0.6433(4) 0.048 Uiso 1 calc R .
C10 C 0.0215(10) -0.3816(6) -0.6301(4) 0.036(2) Uani 1 d . .
H10A H 0.1196(10) -0.4143(6) -0.6029(4) 0.043 Uiso 1 calc R .
H10B H 0.0651(10) -0.3676(6) -0.6774(4) 0.043 Uiso 1 calc R .
C11 C 0.0028(9) -0.1808(6) -0.6338(4) 0.0338(15) Uani 1 d . .
H11 H 0.0473(9) -0.1920(6) -0.6790(4) 0.041 Uiso 1 calc R .
C12 C -0.0166(9) -0.0638(6) -0.6107(4) 0.0324(14) Uani 1 d . .
C13 C 0.0389(9) 0.0226(6) -0.6561(4) 0.0351(15) Uani 1 d . .
H13 H 0.0827(9) 0.0030(6) -0.7004(4) 0.042 Uiso 1 calc R .
C14 C 0.0296(9) 0.1373(6) -0.6363(4) 0.037(2) Uani 1 d . .
C15 C -0.0412(9) 0.1648(6) -0.5715(4) 0.037(2) Uani 1 d . .
H15 H -0.0489(9) 0.2423(6) -0.5578(4) 0.044 Uiso 1 calc R .
C16 C -0.0990(10) 0.0811(6) -0.5279(4) 0.0345(14) Uani 1 d . .
C17 C -0.0852(9) -0.0374(6) -0.5440(4) 0.0341(14) Uani 1 d . .
Cl1 Cl -0.1850(3) 0.1198(2) -0.44698(10) 0.0445(5) Uani 1 d . .
Cl2 Cl 0.1053(3) 0.2444(2) -0.69179(10) 0.0478(4) Uani 1 d . .

loop_
_atom_type_symbol
_atom_type_description
_atom_type_scat_dispersion_real
_atom_type_scat_dispersion_imag
_atom_type_scat_source
C C .0033 .0016 'International Tables Vol C Tables 4.2.6.8 and 6.1.1.4'
O O .0106 .0060 'International Tables Vol C Tables 4.2.6.8 and 6.1.1.4'
S S .1246 .1234 'International Tables Vol C Tables 4.2.6.8 and 6.1.1.4'
Ni Ni .2850 1.1130 'International Tables Vol C Tables 4.2.6.8 and 6.1.1.4'
N N .0061 .0033 'International Tables Vol C Tables 4.2.6.8 and 6.1.1.4'
Cl Cl .1484 .1585 'International Tables Vol C Tables 4.2.6.8 and 6.1.1.4'
H H .0000 .0000 'International Tables Vol C Tables 4.2.6.8 and 6.1.1.4'

loop_
_geom_angle_atom_site_label_1
_geom_angle_atom_site_label_2
_geom_angle_atom_site_label_3
_geom_angle
_geom_angle_site_symmetry_1
_geom_angle_site_symmetry_3
_geom_angle_publ_flag
O1 Ni1 N2 164.4(2) . . ?
O1 Ni1 N1 93.7(2) . . ?
N2 Ni1 N1 92.0(3) . . ?
O1 Ni1 S1 83.8(2) . . ?
N2 Ni1 S1 95.9(2) . . ?
N1 Ni1 S1 159.0(2) . . ?
C1 S1 Ni1 111.0(3) . . ?
C11 N1 C10 115.6(6) . . ?
C11 N1 Ni1 125.0(5) . . ?
C10 N1 Ni1 117.2(5) . . ?
C7 N2 C8 115.5(6) . . ?
C7 N2 Ni1 131.2(5) . . ?
C8 N2 Ni1 113.0(5) . . ?
C17 O1 Ni1 128.6(4) . . ?
C2 C1 C6 118.2(8) . . ?
C2 C1 S1 117.6(6) . . ?
C6 C1 S1 124.2(6) . . ?
C3 C2 C1 122.0(8) . . ?
C3 C2 H2 119.0(5) . . ?
C1 C2 H2 119.0(5) . . ?
C2 C3 C4 120.4(7) . . ?
C2 C3 H3 119.8(5) . . ?
C4 C3 H3 119.8(4) . . ?
C5 C4 C3 117.4(7) . . ?
C5 C4 H4 121.3(5) . . ?
C3 C4 H4 121.3(5) . . ?
C4 C5 C6 123.2(7) . . ?
C4 C5 H5 118.4(5) . . ?
C6 C5 H5 118.4(5) . . ?
C5 C6 C1 118.6(7) . . ?
C5 C6 C7 117.1(7) . . ?
C1 C6 C7 124.0(7) . . ?
N2 C7 C6 128.1(7) . . ?
N2 C7 H7 115.9(4) . . ?
C6 C7 H7 115.9(4) . . ?
N2 C8 C9 113.9(5) . . ?
N2 C8 H8A 108.8(4) . . ?
C9 C8 H8A 108.8(4) . . ?
N2 C8 H8B 108.8(4) . . ?
C9 C8 H8B 108.8(4) . . ?
H8A C8 H8B 107.7 . . ?
C8 C9 C10 112.4(6) . . ?
C8 C9 H9A 109.1(4) . . ?
C10 C9 H9A 109.1(4) . . ?
C8 C9 H9B 109.1(4) . . ?
C10 C9 H9B 109.1(4) . . ?
H9A C9 H9B 107.9 . . ?
N1 C10 C9 111.2(6) . . ?
N1 C10 H10A 109.4(4) . . ?
C9 C10 H10A 109.4(4) . . ?
N1 C10 H10B 109.4(4) . . ?
C9 C10 H10B 109.4(4) . . ?
H10A C10 H10B 108.0 . . ?
N1 C11 C12 126.3(7) . . ?
N1 C11 H11 116.9(4) . . ?
C12 C11 H11 116.9(4) . . ?
C13 C12 C17 121.3(6) . . ?
C13 C12 C11 117.2(6) . . ?
C17 C12 C11 121.5(7) . . ?
C14 C13 C12 120.3(7) . . ?
C14 C13 H13 119.8(4) . . ?
C12 C13 H13 119.8(4) . . ?
C13 C14 C15 119.0(7) . . ?
C13 C14 Cl2 120.2(6) . . ?
C15 C14 Cl2 120.7(6) . . ?
C16 C15 C14 120.8(7) . . ?
C16 C15 H15 119.6(4) . . ?
C14 C15 H15 119.6(4) . . ?
C15 C16 C17 122.6(7) . . ?
C15 C16 Cl1 119.1(5) . . ?
C17 C16 Cl1 118.2(5) . . ?
O1 C17 C12 123.5(6) . . ?
O1 C17 C16 120.6(6) . . ?
C12 C17 C16 115.9(6) . . ?

loop_
_geom_bond_atom_site_label_1
_geom_bond_atom_site_label_2
_geom_bond_distance
_geom_bond_site_symmetry_2
_geom_bond_publ_flag
Ni1 O1 1.851(5) . ?
Ni1 N2 1.871(6) . ?
Ni1 N1 1.909(6) . ?
Ni1 S1 2.166(2) . ?
S1 C1 1.744(8) . ?
N1 C11 1.284(9) . ?
N1 C10 1.476(9) . ?
N2 C7 1.301(9) . ?
N2 C8 1.476(8) . ?
O1 C17 1.310(8) . ?
C1 C2 1.403(10) . ?
C1 C6 1.404(10) . ?
C2 C3 1.365(11) . ?
C2 H2 0.94 . ?
C3 C4 1.402(11) . ?
C3 H3 0.94 . ?
C4 C5 1.383(11) . ?
C4 H4 0.94 . ?
C5 C6 1.389(11) . ?
C5 H5 0.94 . ?
C6 C7 1.455(10) . ?
C7 H7 0.94 . ?
C8 C9 1.525(9) . ?
C8 H8A 0.98 . ?
C8 H8B 0.98 . ?
C9 C10 1.527(10) . ?
C9 H9A 0.98 . ?
C9 H9B 0.98 . ?
C10 H10A 0.98 . ?
C10 H10B 0.98 . ?
C11 C12 1.437(9) . ?
C11 H11 0.94 . ?
C12 C13 1.394(10) . ?
C12 C17 1.415(9) . ?
C13 C14 1.388(10) . ?
C13 H13 0.94 . ?
C14 C15 1.393(10) . ?
C14 Cl2 1.735(8) . ?
C15 C16 1.354(10) . ?
C15 H15 0.94 . ?
C16 C17 1.415(9) . ?
C16 Cl1 1.743(7) . ?
